data_4333389
loop_
_publ_author_name
'Legrand, Yves-Marie'
'van der Lee, Arie'
'Masquelez, Nathalie'
'Rabu, Pierre'
'Barboiu, Mihail'

_publ_section_title
;
 Temperature induced single-crystal-to-single-crystal transformations and
 structure directed effects on magnetic properties.
;
_journal_issue 22
_journal_name_full 'Inorganic chemistry'
_journal_page_first 9083
_journal_page_last 9089
_journal_paper_doi 10.1021/ic700867b
_journal_volume 46
_journal_year 2007
_chemical_formula_moiety 'C10 H16 N2 Ni1 O10 S2'
_chemical_formula_sum 'C10 H16 N2 Ni O10 S2'
_chemical_formula_weight 447.09
_space_group_IT_number 14
_symmetry_cell_setting monoclinic
_symmetry_space_group_name_Hall '-P 2yn'
_symmetry_space_group_name_H-M 'P 1 21/n 1'
_atom_sites_solution_hydrogens geom
_atom_sites_solution_primary direct
_audit_creation_date 06-07-04
_audit_creation_method CRYSTALS_ver_12.39
_cell_angle_alpha 90
_cell_angle_beta 97.752(2)
_cell_angle_gamma 90
_cell_formula_units_Z 2
_cell_length_a 7.48310(16)
_cell_length_b 12.6173(3)
_cell_length_c 8.71068(18)
_cell_measurement_reflns_used 4668
_cell_measurement_temperature 175
_cell_measurement_theta_max 32
_cell_measurement_theta_min 4
_cell_volume 814.92(3)
_computing_cell_refinement 'CrysAlis RED, (Oxford Diffraction, 2002)'
_computing_data_collection 'Xcalibur, (Oxford Diffraction, 2002)'
_computing_data_reduction 'CrysAlis RED, (Oxford Diffraction, 2002)'
_computing_molecular_graphics 'CAMERON (Watkin et al 1996)'
_computing_publication_material 'CRYSTALS (Betteridge et al 2003)'
_computing_structure_refinement 'CRYSTALS (Betteridge et al 2003)'
_computing_structure_solution 'SIR2002 (Burla et al., 2003)'
_diffrn_ambient_temperature 175
_diffrn_measured_fraction_theta_full 0.995
_diffrn_measured_fraction_theta_max 0.920
_diffrn_measurement_device_type 'Oxford Diffraction XCALIBUR'
_diffrn_measurement_method \w
_diffrn_radiation_monochromator graphite
_diffrn_radiation_type 'Mo K\a'
_diffrn_radiation_wavelength 0.71073
_diffrn_reflns_av_R_equivalents 0.031
_diffrn_reflns_limit_h_max 10
_diffrn_reflns_limit_h_min -10
_diffrn_reflns_limit_k_max 17
_diffrn_reflns_limit_k_min -18
_diffrn_reflns_limit_l_max 12
_diffrn_reflns_limit_l_min -13
_diffrn_reflns_number 12478
_diffrn_reflns_theta_full 29.877
_diffrn_reflns_theta_max 32.832
_diffrn_reflns_theta_min 3.739
_diffrn_standards_decay_% 0.00
_diffrn_standards_interval_time 30
_diffrn_standards_number '4 frames'
_exptl_absorpt_coefficient_mu 1.503
_exptl_absorpt_correction_T_max 0.85
_exptl_absorpt_correction_T_min 0.80
_exptl_absorpt_correction_type empirical
_exptl_absorpt_process_details
; 
AbsPack - CrysAlis RED (Oxford Diffraction, 2002) 
;
_exptl_crystal_colour blue
_exptl_crystal_density_diffrn 1.822
_exptl_crystal_description prismatic
_exptl_crystal_F_000 460
_exptl_crystal_size_max 0.20
_exptl_crystal_size_mid 0.15
_exptl_crystal_size_min 0.11
_refine_diff_density_max 0.45
_refine_diff_density_min -0.53
_refine_ls_extinction_method None
_refine_ls_goodness_of_fit_ref 1.0812
_refine_ls_hydrogen_treatment refxyz
_refine_ls_matrix_type full
_refine_ls_number_parameters 139
_refine_ls_number_reflns 1640
_refine_ls_number_restraints 0
_refine_ls_R_factor_all 0.0618
_refine_ls_R_factor_gt 0.0277
_refine_ls_shift/su_max 0.000523
_refine_ls_structure_factor_coef F
_refine_ls_weighting_details
;
 Method, part 1, Chebychev polynomial, (Watkin, 1994, Prince, 1982) 
 [weight] = 1.0/[A~0~*T~0~(x)+A~1~*T~1~(x) ... +A~n-1~]*T~n-1~(x)] 
 where A~i~ are the Chebychev coefficients listed below and x= Fcalc/Fmax 
 Method = Robust Weighting (Prince, 1982) 
 W = [weight] * [1-(deltaF/6*sigmaF)^2^]^2^ 
 A~i~ are: 
 24.4 -25.9 17.4 
;
_refine_ls_weighting_scheme calc
_refine_ls_wR_factor_all 0.0345
_refine_ls_wR_factor_gt 0.0297
_refine_ls_wR_factor_ref 0.0297
_reflns_limit_h_max 10
_reflns_limit_h_min -10
_reflns_limit_k_max 18
_reflns_limit_k_min 0
_reflns_limit_l_max 13
_reflns_limit_l_min 0
_reflns_number_gt 1640
_reflns_number_total 2793
_reflns_threshold_expression I>2.00u(I)
_oxford_diffrn_Wilson_B_factor 0.00
_oxford_diffrn_Wilson_scale 0.00
_oxford_refine_ls_scale 5.144(9)
_oxford_structure_analysis_title mih5
_cod_data_source_file ic700867bsup5.cif
_cod_data_source_block CRYSTALS_cif
_cod_depositor_comments
;
The following automatic conversions were performed:

'_symmetry_cell_setting' value 'Monoclinic' changed to 'monoclinic'
according to /home/saulius/struct/CIF-dictionaries/cif_core.dic
dictionary named 'cif_core.dic' version 2.4.2 from 2011-04-26.

Automatic conversion script
Id: cif_fix_values 1891 2012-01-12 08:04:46Z andrius 

 Adding full bibliography for 4333385--4333393.cif.
;
_cod_original_sg_symbol_H-M 'P 1 21/n 1 '
_cod_original_formula_sum 'C10 H16 N2 Ni1 O10 S2'
_cod_database_code 4333389

loop_
_symmetry_equiv_pos_as_xyz
x,y,z
-x,-y,-z
-x+1/2,y+1/2,-z+1/2
x+1/2,-y+1/2,z+1/2

loop_
_atom_site_label
_atom_site_type_symbol
_atom_site_fract_x
_atom_site_fract_y
_atom_site_fract_z
_atom_site_U_iso_or_equiv
_atom_site_occupancy
_atom_site_adp_type
_atom_site_refinement_flags_posn
Ni1 Ni 1.0000 0.0000 0.5000 0.0181 1.0000 Uani S
N2 N 0.9155(2) 0.04174(13) 0.71035(19) 0.0200 1.0000 Uani .
C3 C 0.9937(3) 0.12135(15) 0.7959(2) 0.0200 1.0000 Uani .
C4 C 0.9369(3) 0.15265(14) 0.9337(2) 0.0183 1.0000 Uani .
C5 C 0.7954(3) 0.10062(17) 0.9874(2) 0.0246 1.0000 Uani .
C6 C 0.7166(3) 0.01691(17) 0.8997(3) 0.0271 1.0000 Uani .
C7 C 0.7791(3) -0.00938(16) 0.7634(2) 0.0221 1.0000 Uani .
S8 S 1.04809(7) 0.25967(4) 1.03768(6) 0.0201 1.0000 Uani .
O9 O 1.2358(2) 0.23064(12) 1.06839(18) 0.0268 1.0000 Uani .
O10 O 1.0172(2) 0.35095(13) 0.9368(2) 0.0337 1.0000 Uani .
O11 O 0.9611(3) 0.27155(16) 1.1748(2) 0.0403 1.0000 Uani .
O12 O 1.0013(2) 0.16039(12) 0.45067(19) 0.0253 1.0000 Uani .
O13 O 1.2622(2) 0.01383(13) 0.61052(18) 0.0244 1.0000 Uani .
H14 H 0.732(5) -0.061(3) 0.707(4) 0.0500 1.0000 Uiso .
H15 H 0.624(5) -0.022(3) 0.931(4) 0.0500 1.0000 Uiso .
H16 H 0.750(4) 0.123(3) 1.079(4) 0.0500 1.0000 Uiso .
H17 H 1.090(5) 0.151(3) 0.757(4) 0.0500 1.0000 Uiso .
H18 H 0.914(5) 0.198(3) 0.482(4) 0.0500 1.0000 Uiso .
H19 H 1.011(5) 0.185(3) 0.362(5) 0.0500 1.0000 Uiso .
H20 H 1.314(5) 0.069(3) 0.599(4) 0.0500 1.0000 Uiso .
H21 H 1.332(5) -0.039(3) 0.594(4) 0.0500 1.0000 Uiso .

loop_
_atom_site_aniso_label
_atom_site_aniso_U_11
_atom_site_aniso_U_22
_atom_site_aniso_U_33
_atom_site_aniso_U_23
_atom_site_aniso_U_13
_atom_site_aniso_U_12
Ni1 0.01896(16) 0.01844(16) 0.01671(15) -0.00326(13) 0.00216(12) -0.00121(14)
N2 0.0215(7) 0.0199(7) 0.0181(7) -0.0026(6) 0.0005(6) -0.0011(6)
C3 0.0206(8) 0.0216(8) 0.0174(8) -0.0016(6) 0.0012(7) -0.0020(7)
C4 0.0198(8) 0.0171(7) 0.0174(8) 0.0000(6) 0.0004(7) -0.0011(6)
C5 0.0277(10) 0.0242(9) 0.0229(9) -0.0042(7) 0.0072(8) -0.0018(8)
C6 0.0252(9) 0.0275(10) 0.0302(10) -0.0040(8) 0.0093(8) -0.0060(7)
C7 0.0212(8) 0.0191(8) 0.0255(8) -0.0033(7) 0.0016(6) -0.0014(7)
S8 0.0239(2) 0.0183(2) 0.0174(2) -0.00246(16) 0.00058(17) -0.00094(17)
O9 0.0245(7) 0.0225(7) 0.0312(8) 0.0018(6) -0.0040(6) -0.0020(6)
O10 0.0344(8) 0.0178(7) 0.0440(9) 0.0058(6) -0.0123(7) -0.0013(6)
O11 0.0449(10) 0.0485(11) 0.0303(8) -0.0192(8) 0.0149(8) -0.0143(8)
O12 0.0309(8) 0.0209(7) 0.0250(7) -0.0014(5) 0.0064(6) -0.0005(6)
O13 0.0216(6) 0.0236(7) 0.0274(7) -0.0044(6) 0.0014(5) -0.0023(5)

loop_
_atom_type_symbol
_atom_type_scat_dispersion_real
_atom_type_scat_dispersion_imag
_atom_type_scat_Cromer_Mann_a1
_atom_type_scat_Cromer_Mann_b1
_atom_type_scat_Cromer_Mann_a2
_atom_type_scat_Cromer_Mann_b2
_atom_type_scat_Cromer_Mann_a3
_atom_type_scat_Cromer_Mann_b3
_atom_type_scat_Cromer_Mann_a4
_atom_type_scat_Cromer_Mann_b4
_atom_type_scat_Cromer_Mann_c
_atom_type_scat_source
C 0.0033 0.0016 2.3100 20.8439 1.0200 10.2075 1.5886 0.5687 0.8650 51.6512 0.2156 'International Tables Vol C 4.2.6.8 and 6.1.1.4'
H 0.0000 0.0000 0.4930 10.5109 0.3229 26.1257 0.1402 3.1424 0.0408 57.7998 0.0030 'International Tables Vol C 4.2.6.8 and 6.1.1.4'
O 0.0106 0.0060 3.0485 13.2771 2.2868 5.7011 1.5463 0.3239 0.8670 32.9089 0.2508 'International Tables Vol C 4.2.6.8 and 6.1.1.4'
N 0.0061 0.0033 12.2126 0.0057 3.1322 9.8933 2.0125 28.9975 1.1663 0.5826 -11.5290 'International Tables Vol C 4.2.6.8 and 6.1.1.4'
S 0.1246 0.1234 6.9053 1.4679 5.2034 22.2151 1.4379 0.2536 1.5863 56.1720 0.8669 'International Tables Vol C 4.2.6.8 and 6.1.1.4'
Ni 0.3393 1.1124 12.8376 3.8785 7.2920 0.2565 4.4438 12.1763 2.3800 66.3421 1.0341 'International Tables Vol C 4.2.6.8 and 6.1.1.4'

loop_
_geom_angle_atom_site_label_1
_geom_angle_site_symmetry_1
_geom_angle_atom_site_label_2
_geom_angle_atom_site_label_3
_geom_angle_site_symmetry_3
_geom_angle
_geom_angle_publ_flag
N2 2_756 Ni1 O13 2_756 87.18(6) yes
N2 2_756 Ni1 O12 2_756 86.91(7) yes
O13 2_756 Ni1 O12 2_756 89.04(6) yes
N2 2_756 Ni1 N2 . 179.994 yes
O13 2_756 Ni1 N2 . 92.82(6) yes
O12 2_756 Ni1 N2 . 93.09(7) yes
N2 2_756 Ni1 O12 . 93.09(7) yes
O13 2_756 Ni1 O12 . 90.96(6) yes
O12 2_756 Ni1 O12 . 179.994 yes
N2 . Ni1 O12 . 86.91(7) yes
N2 2_756 Ni1 O13 . 92.82(6) yes
O13 2_756 Ni1 O13 . 179.994 yes
O12 2_756 Ni1 O13 . 90.96(6) yes
N2 . Ni1 O13 . 87.18(6) yes
O12 . Ni1 O13 . 89.04(6) yes
Ni1 . N2 C3 . 121.18(14) yes
Ni1 . N2 C7 . 121.08(13) yes
C3 . N2 C7 . 117.73(17) yes
N2 . C3 C4 . 122.37(18) yes
N2 . C3 H17 . 114(2) no
C4 . C3 H17 . 123(2) no
C3 . C4 C5 . 119.86(18) yes
C3 . C4 S8 . 118.94(14) yes
C5 . C4 S8 . 121.21(15) yes
C4 . C5 C6 . 117.62(19) yes
C4 . C5 H16 . 122(2) no
C6 . C5 H16 . 121(2) no
C5 . C6 C7 . 119.38(19) yes
C5 . C6 H15 . 121(2) no
C7 . C6 H15 . 119(2) no
C6 . C7 N2 . 123.03(19) yes
C6 . C7 H14 . 121(2) no
N2 . C7 H14 . 116(2) no
C4 . S8 O9 . 106.26(9) yes
C4 . S8 O10 . 105.70(9) yes
O9 . S8 O10 . 112.73(10) yes
C4 . S8 O11 . 105.64(10) yes
O9 . S8 O11 . 114.20(11) yes
O10 . S8 O11 . 111.52(13) yes
Ni1 . O12 H18 . 116(2) no
Ni1 . O12 H19 . 123(3) no
H18 . O12 H19 . 104(3) no
Ni1 . O13 H20 . 117(3) no
Ni1 . O13 H21 . 114(2) no
H20 . O13 H21 . 109(3) no

loop_
_geom_bond_atom_site_label_1
_geom_bond_atom_site_label_2
_geom_bond_site_symmetry_2
_geom_bond_distance
_geom_bond_publ_flag
Ni1 N2 2_756 2.0849(16) yes
Ni1 O13 2_756 2.0731(15) yes
Ni1 O12 2_756 2.0691(16) yes
Ni1 N2 . 2.0849(16) yes
Ni1 O12 . 2.0691(16) yes
Ni1 O13 . 2.0731(15) yes
N2 C3 . 1.337(2) yes
N2 C7 . 1.341(3) yes
C3 C4 . 1.383(3) yes
C3 H17 . 0.92(4) no
C4 C5 . 1.381(3) yes
C4 S8 . 1.7700(18) yes
C5 C6 . 1.388(3) yes
C5 H16 . 0.95(4) no
C6 C7 . 1.375(3) yes
C6 H15 . 0.92(4) no
C7 H14 . 0.86(4) no
S8 O9 . 1.4414(16) yes
S8 O10 . 1.4482(17) yes
S8 O11 . 1.4432(17) yes
O12 H18 . 0.88(4) no
O12 H19 . 0.85(4) no
O13 H20 . 0.81(4) no
O13 H21 . 0.87(4) no
